data_7159018
loop_
_publ_author_name
'Zhang, Fuxin'
'Yang, Tao'
'Yang, Kailing'
'Zhou, Ruixi'
'Zhang, Yu'
'Chen, Wenwen'
'Liu, Zhetong'
'Zhan, Guanqun'
'Guo, Zengjun'

_publ_section_title
;
 Cytotoxic alkaloids from the twigs and leaves of <i>Cephalotaxus
 sinensis</i>.
;
_journal_issue 1
_journal_name_full 'Organic &amp; biomolecular chemistry'
_journal_page_first 169
_journal_page_last 178
_journal_paper_doi 10.1039/d2ob01980a
_journal_volume 21
_journal_year 2022
_chemical_absolute_configuration ad
_chemical_formula_moiety 'C18 H21 N O4'
_chemical_formula_sum 'C18 H21 N O4'
_chemical_formula_weight 315.36
_space_group_crystal_system orthorhombic
_space_group_IT_number 19
_space_group_name_Hall 'P 2ac 2ab'
_space_group_name_H-M_alt 'P 21 21 21'
_atom_sites_solution_hydrogens geom
_atom_sites_solution_primary dual
_audit_creation_date 2021-11-24
_audit_creation_method
; 
Olex2 1.3 
(compiled 2020.11.12 svn.r5f609507 for OlexSys, GUI svn.r6408) 
;
_audit_update_record
;
2022-10-19 deposited with the CCDC.	2022-11-28 downloaded from the CCDC.
;
_cell_angle_alpha 90
_cell_angle_beta 90
_cell_angle_gamma 90
_cell_formula_units_Z 4
_cell_length_a 8.3100(17)
_cell_length_b 10.917(2)
_cell_length_c 17.120(4)
_cell_measurement_reflns_used 8473
_cell_measurement_temperature 100(2)
_cell_measurement_theta_max 72.36
_cell_measurement_theta_min 3.52
_cell_volume 1553.1(6)
_computing_cell_refinement 'SAINT V8.40B (?, 2016)'
_computing_data_collection 'Bruker APEX2'
_computing_data_reduction 'SAINT V8.40B (?, 2016)'
_computing_molecular_graphics 'Olex2 1.3 (Dolomanov et al., 2009)'
_computing_publication_material 'Olex2 1.3 (Dolomanov et al., 2009)'
_computing_structure_refinement 'XL  (Sheldrick, 2008)'
_computing_structure_solution 'XM  (Sheldrick, 2008)'
_diffrn_ambient_temperature 100(2)
_diffrn_measured_fraction_theta_full 0.982
_diffrn_measured_fraction_theta_max 0.988
_diffrn_measurement_device_type 'Bruker APEX-II CCD'
_diffrn_measurement_method '\f and \w scans'
_diffrn_radiation_type GaK\a
_diffrn_radiation_wavelength 1.34139
_diffrn_reflns_av_R_equivalents 0.0733
_diffrn_reflns_av_unetI/netI 0.0455
_diffrn_reflns_Laue_measured_fraction_full 0.982
_diffrn_reflns_Laue_measured_fraction_max 0.988
_diffrn_reflns_limit_h_max 11
_diffrn_reflns_limit_h_min -11
_diffrn_reflns_limit_k_max 15
_diffrn_reflns_limit_k_min -15
_diffrn_reflns_limit_l_max 24
_diffrn_reflns_limit_l_min -19
_diffrn_reflns_number 32663
_diffrn_reflns_point_group_measured_fraction_full 0.984
_diffrn_reflns_point_group_measured_fraction_max 0.989
_diffrn_reflns_theta_full 53.594
_diffrn_reflns_theta_max 72.482
_diffrn_reflns_theta_min 4.494
_diffrn_source_current 3.57
_diffrn_source_power 0.2497215
_diffrn_source_voltage 69.95
_diffrn_standards_number 0
_exptl_absorpt_coefficient_mu 0.495
_exptl_absorpt_correction_T_max 0.7536
_exptl_absorpt_correction_T_min 0.6072
_exptl_absorpt_correction_type multi-scan
_exptl_absorpt_process_details 'SADABS-2016/2 (Bruker,2016/2)'
_exptl_crystal_colour colourless
_exptl_crystal_colour_primary colourless
_exptl_crystal_density_diffrn 1.349
_exptl_crystal_description block
_exptl_crystal_F_000 672
_exptl_crystal_size_max 0.3
_exptl_crystal_size_mid 0.2
_exptl_crystal_size_min 0.12
_refine_diff_density_max 0.332
_refine_diff_density_min -0.270
_refine_diff_density_rms 0.067
_refine_ls_abs_structure_details
; 
 Flack x determined using 1979 quotients [(I+)-(I-)]/[(I+)+(I-)] 
 (Parsons, Flack and Wagner, Acta Cryst. B69 (2013) 249-259). 
;
_refine_ls_abs_structure_Flack 0.11(5)
_refine_ls_extinction_coef 0.041(5)
_refine_ls_extinction_expression Fc^*^=kFc[1+0.001xFc^2^\l^3^/sin(2\q)]^-1/4^
_refine_ls_extinction_method 'SHELXL-2018/3 (Sheldrick 2018)'
_refine_ls_goodness_of_fit_ref 1.079
_refine_ls_hydrogen_treatment constr
_refine_ls_matrix_type full
_refine_ls_number_parameters 212
_refine_ls_number_reflns 4627
_refine_ls_number_restraints 0
_refine_ls_restrained_S_all 1.079
_refine_ls_R_factor_all 0.0353
_refine_ls_R_factor_gt 0.0352
_refine_ls_shift/su_max 0.001
_refine_ls_shift/su_mean 0.000
_refine_ls_structure_factor_coef Fsqd
_refine_ls_weighting_details 'w=1/[\s^2^(Fo^2^)+(0.0580P)^2^+0.1568P] where P=(Fo^2^+2Fc^2^)/3'
_refine_ls_weighting_scheme calc
_refine_ls_wR_factor_gt 0.0947
_refine_ls_wR_factor_ref 0.0948
_reflns_Friedel_coverage 0.761
_reflns_Friedel_fraction_full 0.988
_reflns_Friedel_fraction_max 0.990
_reflns_number_gt 4606
_reflns_number_total 4627
_reflns_threshold_expression 'I > 2\s(I)'
_cod_data_source_file d2ob01980a2.cif
_cod_data_source_block 211123j_0m
_cod_depositor_comments 'Adding full bibliography for 7159015--7159021.cif.'
_cod_original_cell_volume 1553.1(5)
_cod_database_code 7159018
_shelx_shelxl_version_number 2018/3
_shelx_space_group_comment
; 
The symmetry employed for this shelxl refinement is uniquely defined 
by the following loop, which should always be used as a source of 
symmetry information in preference to the above space-group names. 
They are only intended as comments. 
;
_shelx_estimated_absorpt_t_max 0.943
_shelx_estimated_absorpt_t_min 0.866
_olex2_refinement_description
; 
1. Fixed Uiso 
 At 1.2 times of: 
  All C(H) groups, All C(H,H) groups 
 At 1.5 times of: 
  All C(H,H,H) groups, All O(H) groups 
2.a Ternary CH refined with riding coordinates: 
 C3(H3), C4(H4), C11(H11) 
2.b Secondary CH2 refined with riding coordinates: 
 C6(H6A,H6B), C7(H7A,H7B), C8(H8A,H8B), C10(H10A,H10B) 
2.c Aromatic/amide H refined with riding coordinates: 
 C1(H1), C14(H14), C17(H17) 
2.d Idealised Me refined as rotating group: 
 C9(H9A,H9B,H9C), C18(H18A,H18B,H18C) 
2.e Idealised tetrahedral OH refined as rotating group: 
 O3(H3A) 
;
_olex2_submission_special_instructions 'No special instructions were received'

loop_
_space_group_symop_operation_xyz
'x, y, z'
'x+1/2, -y+1/2, -z'
'-x, y+1/2, -z+1/2'
'-x+1/2, -y, z+1/2'

loop_
_atom_site_label
_atom_site_type_symbol
_atom_site_fract_x
_atom_site_fract_y
_atom_site_fract_z
_atom_site_U_iso_or_equiv
_atom_site_adp_type
_atom_site_occupancy
_atom_site_site_symmetry_order
_atom_site_calc_flag
_atom_site_refinement_flags_posn
_atom_site_refinement_flags_adp
_atom_site_refinement_flags_occupancy
_atom_site_disorder_assembly
_atom_site_disorder_group
C1 C 0.25052(16) 0.50245(12) 0.71290(7) 0.0202(2) Uani 1 1 d . . . . .
H1 H 0.191676 0.453801 0.748970 0.024 Uiso 1 1 calc R U . . .
C2 C 0.36614(16) 0.58236(12) 0.73201(7) 0.0198(2) Uani 1 1 d . . . . .
C3 C 0.43784(16) 0.64327(11) 0.66150(7) 0.0185(2) Uani 1 1 d . . . . .
H3 H 0.455965 0.732437 0.671556 0.022 Uiso 1 1 calc R U . . .
C4 C 0.30594(15) 0.62497(11) 0.59946(7) 0.0173(2) Uani 1 1 d . . . . .
H4 H 0.224557 0.691966 0.604584 0.021 Uiso 1 1 calc R U . . .
C5 C 0.22739(15) 0.50120(12) 0.62452(7) 0.0183(2) Uani 1 1 d . . . . .
C6 C 0.05266(16) 0.48128(14) 0.59969(8) 0.0238(3) Uani 1 1 d . . . . .
H6A H 0.033358 0.513758 0.546518 0.029 Uiso 1 1 calc R U . . .
H6B H -0.022462 0.521404 0.636563 0.029 Uiso 1 1 calc R U . . .
C7 C 0.03283(19) 0.34052(15) 0.60165(9) 0.0292(3) Uani 1 1 d . . . . .
H7A H -0.023716 0.314398 0.649747 0.035 Uiso 1 1 calc R U . . .
H7B H -0.028766 0.311585 0.555722 0.035 Uiso 1 1 calc R U . . .
C8 C 0.20608(19) 0.29012(13) 0.60007(9) 0.0271(3) Uani 1 1 d . . . . .
H8A H 0.234703 0.252576 0.650844 0.033 Uiso 1 1 calc R U . . .
H8B H 0.218825 0.228078 0.558355 0.033 Uiso 1 1 calc R U . . .
C9 C 0.3637(2) 0.55236(16) 0.86749(8) 0.0334(3) Uani 1 1 d . . . . .
H9A H 0.379491 0.463864 0.861723 0.050 Uiso 1 1 calc R U . . .
H9B H 0.248310 0.570288 0.870557 0.050 Uiso 1 1 calc R U . . .
H9C H 0.416821 0.580541 0.915332 0.050 Uiso 1 1 calc R U . . .
C10 C 0.47649(16) 0.38092(11) 0.60008(7) 0.0204(2) Uani 1 1 d . . . . .
H10A H 0.515826 0.309045 0.570431 0.024 Uiso 1 1 calc R U . . .
H10B H 0.491678 0.363683 0.656370 0.024 Uiso 1 1 calc R U . . .
C11 C 0.57675(15) 0.49351(11) 0.57761(7) 0.0179(2) Uani 1 1 d . . . . .
H11 H 0.688318 0.464896 0.565521 0.022 Uiso 1 1 calc R U . . .
C12 C 0.51296(15) 0.55781(11) 0.50643(7) 0.0168(2) Uani 1 1 d . . . . .
C13 C 0.37533(15) 0.62771(11) 0.51855(7) 0.0171(2) Uani 1 1 d . . . . .
C14 C 0.31437(15) 0.69936(11) 0.45773(7) 0.0178(2) Uani 1 1 d . . . . .
H14 H 0.221722 0.748632 0.466075 0.021 Uiso 1 1 calc R U . . .
C15 C 0.38904(15) 0.69874(11) 0.38492(7) 0.0172(2) Uani 1 1 d . . . . .
C16 C 0.52561(15) 0.62540(11) 0.37240(7) 0.0170(2) Uani 1 1 d . . . . .
C17 C 0.58816(15) 0.55570(11) 0.43355(7) 0.0179(2) Uani 1 1 d . . . . .
H17 H 0.681511 0.507023 0.425638 0.021 Uiso 1 1 calc R U . . .
C18 C 0.71994(18) 0.55118(14) 0.28205(8) 0.0267(3) Uani 1 1 d . . . . .
H18A H 0.756189 0.564428 0.228242 0.040 Uiso 1 1 calc R U . . .
H18B H 0.683586 0.466310 0.288085 0.040 Uiso 1 1 calc R U . . .
H18C H 0.809178 0.566981 0.318095 0.040 Uiso 1 1 calc R U . . .
N9 N 0.30587(13) 0.39766(10) 0.58445(6) 0.0195(2) Uani 1 1 d . . . . .
O1 O 0.43133(14) 0.61408(10) 0.80177(5) 0.0257(2) Uani 1 1 d . . . . .
O2 O 0.58763(11) 0.58330(9) 0.64063(5) 0.01937(19) Uani 1 1 d . . . . .
O3 O 0.33511(12) 0.76610(9) 0.32316(5) 0.0214(2) Uani 1 1 d . . . . .
H3A H 0.260579 0.812568 0.338013 0.032 Uiso 1 1 calc R U . . .
O4 O 0.59058(12) 0.63220(9) 0.29909(5) 0.0215(2) Uani 1 1 d . . . . .

loop_
_atom_site_aniso_label
_atom_site_aniso_U_11
_atom_site_aniso_U_22
_atom_site_aniso_U_33
_atom_site_aniso_U_23
_atom_site_aniso_U_13
_atom_site_aniso_U_12
C1 0.0257(5) 0.0197(5) 0.0151(5) 0.0006(4) 0.0008(4) -0.0033(4)
C2 0.0270(6) 0.0193(5) 0.0131(5) -0.0006(4) 0.0001(4) -0.0026(5)
C3 0.0245(5) 0.0163(5) 0.0148(5) 0.0001(4) 0.0003(4) -0.0012(4)
C4 0.0206(5) 0.0169(5) 0.0143(5) 0.0000(4) 0.0011(4) 0.0017(4)
C5 0.0215(5) 0.0192(5) 0.0142(5) -0.0007(4) 0.0005(4) -0.0017(4)
C6 0.0205(5) 0.0318(7) 0.0191(5) -0.0020(5) 0.0000(4) -0.0031(5)
C7 0.0283(6) 0.0324(7) 0.0269(6) -0.0086(5) 0.0039(5) -0.0107(6)
C8 0.0333(7) 0.0209(6) 0.0271(6) -0.0017(5) 0.0009(5) -0.0083(5)
C9 0.0478(9) 0.0372(8) 0.0152(5) 0.0023(5) -0.0008(5) -0.0147(7)
C10 0.0253(5) 0.0156(5) 0.0202(5) 0.0014(4) -0.0011(4) 0.0007(4)
C11 0.0204(5) 0.0172(5) 0.0161(5) 0.0011(4) -0.0011(4) 0.0019(4)
C12 0.0195(5) 0.0153(5) 0.0157(5) 0.0003(4) -0.0002(4) 0.0005(4)
C13 0.0208(5) 0.0157(5) 0.0148(5) 0.0001(4) 0.0007(4) 0.0005(4)
C14 0.0210(5) 0.0169(5) 0.0155(5) -0.0001(4) -0.0001(4) 0.0023(4)
C15 0.0216(5) 0.0163(5) 0.0136(4) 0.0006(4) -0.0014(4) 0.0010(4)
C16 0.0204(5) 0.0169(5) 0.0136(5) -0.0015(4) 0.0014(4) -0.0009(4)
C17 0.0194(5) 0.0170(5) 0.0171(5) -0.0011(4) 0.0002(4) 0.0015(4)
C18 0.0270(6) 0.0301(7) 0.0231(6) -0.0035(5) 0.0064(5) 0.0055(5)
N9 0.0229(5) 0.0163(4) 0.0192(4) -0.0019(3) 0.0001(4) -0.0024(4)
O1 0.0363(5) 0.0268(5) 0.0140(4) -0.0008(3) -0.0012(4) -0.0109(4)
O2 0.0217(4) 0.0192(4) 0.0172(4) -0.0001(3) -0.0015(3) -0.0020(3)
O3 0.0272(5) 0.0225(4) 0.0145(4) 0.0028(3) -0.0007(3) 0.0057(3)
O4 0.0253(4) 0.0242(4) 0.0150(4) -0.0002(3) 0.0040(3) 0.0029(4)

loop_
_atom_type_symbol
_atom_type_description
_atom_type_scat_dispersion_real
_atom_type_scat_dispersion_imag
_atom_type_scat_source
C C 0.0137 0.0067 'International Tables Vol C Tables 4.2.6.8 and 6.1.1.4'
H H 0.0000 0.0000 'International Tables Vol C Tables 4.2.6.8 and 6.1.1.4'
N N 0.0241 0.0134 'International Tables Vol C Tables 4.2.6.8 and 6.1.1.4'
O O 0.0389 0.0241 'International Tables Vol C Tables 4.2.6.8 and 6.1.1.4'

loop_
_geom_angle_atom_site_label_1
_geom_angle_atom_site_label_2
_geom_angle_atom_site_label_3
_geom_angle
_geom_angle_site_symmetry_1
_geom_angle_site_symmetry_3
_geom_angle_publ_flag
C2 C1 H1 125.1 . . ?
C2 C1 C5 109.80(11) . . ?
C5 C1 H1 125.1 . . ?
C1 C2 C3 112.15(11) . . ?
C1 C2 O1 131.94(11) . . ?
O1 C2 C3 115.87(11) . . ?
C2 C3 H3 110.6 . . ?
C2 C3 C4 102.40(10) . . ?
C4 C3 H3 110.6 . . ?
O2 C3 C2 109.79(10) . . ?
O2 C3 H3 110.6 . . ?
O2 C3 C4 112.49(9) . . ?
C3 C4 H4 109.0 . . ?
C3 C4 C5 102.74(9) . . ?
C5 C4 H4 109.0 . . ?
C13 C4 C3 111.14(10) . . ?
C13 C4 H4 109.0 . . ?
C13 C4 C5 115.57(10) . . ?
C1 C5 C4 102.25(10) . . ?
C1 C5 C6 113.38(10) . . ?
C6 C5 C4 116.36(11) . . ?
N9 C5 C1 114.37(10) . . ?
N9 C5 C4 110.54(10) . . ?
N9 C5 C6 100.47(10) . . ?
C5 C6 H6A 111.0 . . ?
C5 C6 H6B 111.0 . . ?
C5 C6 C7 103.69(12) . . ?
H6A C6 H6B 109.0 . . ?
C7 C6 H6A 111.0 . . ?
C7 C6 H6B 111.0 . . ?
C6 C7 H7A 110.8 . . ?
C6 C7 H7B 110.8 . . ?
H7A C7 H7B 108.9 . . ?
C8 C7 C6 104.76(11) . . ?
C8 C7 H7A 110.8 . . ?
C8 C7 H7B 110.8 . . ?
C7 C8 H8A 110.9 . . ?
C7 C8 H8B 110.9 . . ?
H8A C8 H8B 108.9 . . ?
N9 C8 C7 104.26(12) . . ?
N9 C8 H8A 110.9 . . ?
N9 C8 H8B 110.9 . . ?
H9A C9 H9B 109.5 . . ?
H9A C9 H9C 109.5 . . ?
H9B C9 H9C 109.5 . . ?
O1 C9 H9A 109.5 . . ?
O1 C9 H9B 109.5 . . ?
O1 C9 H9C 109.5 . . ?
H10A C10 H10B 107.8 . . ?
C11 C10 H10A 109.1 . . ?
C11 C10 H10B 109.1 . . ?
N9 C10 H10A 109.1 . . ?
N9 C10 H10B 109.1 . . ?
N9 C10 C11 112.50(10) . . ?
C10 C11 H11 107.8 . . ?
C12 C11 C10 112.71(10) . . ?
C12 C11 H11 107.8 . . ?
O2 C11 C10 112.72(10) . . ?
O2 C11 H11 107.8 . . ?
O2 C11 C12 107.90(9) . . ?
C13 C12 C11 115.18(10) . . ?
C13 C12 C17 120.72(11) . . ?
C17 C12 C11 124.00(11) . . ?
C12 C13 C4 116.29(10) . . ?
C12 C13 C14 119.61(11) . . ?
C14 C13 C4 124.03(11) . . ?
C13 C14 H14 119.9 . . ?
C15 C14 C13 120.18(11) . . ?
C15 C14 H14 119.9 . . ?
C14 C15 C16 119.95(10) . . ?
O3 C15 C14 123.03(11) . . ?
O3 C15 C16 117.02(10) . . ?
C17 C16 C15 119.82(11) . . ?
O4 C16 C15 115.32(10) . . ?
O4 C16 C17 124.82(11) . . ?
C12 C17 H17 120.2 . . ?
C16 C17 C12 119.68(11) . . ?
C16 C17 H17 120.2 . . ?
H18A C18 H18B 109.5 . . ?
H18A C18 H18C 109.5 . . ?
H18B C18 H18C 109.5 . . ?
O4 C18 H18A 109.5 . . ?
O4 C18 H18B 109.5 . . ?
O4 C18 H18C 109.5 . . ?
C8 N9 C5 106.24(10) . . ?
C10 N9 C5 116.24(10) . . ?
C10 N9 C8 114.74(11) . . ?
C2 O1 C9 114.61(11) . . ?
C3 O2 C11 115.57(9) . . ?
C15 O3 H3A 109.5 . . ?
C16 O4 C18 116.91(10) . . ?

loop_
_geom_bond_atom_site_label_1
_geom_bond_atom_site_label_2
_geom_bond_distance
_geom_bond_site_symmetry_2
_geom_bond_publ_flag
C1 H1 0.9500 . ?
C1 C2 1.3384(18) . ?
C1 C5 1.5252(17) . ?
C2 C3 1.5014(17) . ?
C2 O1 1.3565(14) . ?
C3 H3 1.0000 . ?
C3 C4 1.5392(17) . ?
C3 O2 1.4510(16) . ?
C4 H4 1.0000 . ?
C4 C5 1.5608(18) . ?
C4 C13 1.5007(16) . ?
C5 C6 1.5285(18) . ?
C5 N9 1.4743(16) . ?
C6 H6A 0.9900 . ?
C6 H6B 0.9900 . ?
C6 C7 1.546(2) . ?
C7 H7A 0.9900 . ?
C7 H7B 0.9900 . ?
C7 C8 1.542(2) . ?
C8 H8A 0.9900 . ?
C8 H8B 0.9900 . ?
C8 N9 1.4620(17) . ?
C9 H9A 0.9800 . ?
C9 H9B 0.9800 . ?
C9 H9C 0.9800 . ?
C9 O1 1.4268(17) . ?
C10 H10A 0.9900 . ?
C10 H10B 0.9900 . ?
C10 C11 1.5340(18) . ?
C10 N9 1.4544(17) . ?
C11 H11 1.0000 . ?
C11 C12 1.5030(16) . ?
C11 O2 1.4605(15) . ?
C12 C13 1.3905(16) . ?
C12 C17 1.3956(16) . ?
C13 C14 1.3974(16) . ?
C14 H14 0.9500 . ?
C14 C15 1.3923(16) . ?
C15 C16 1.4053(17) . ?
C15 O3 1.3636(14) . ?
C16 C17 1.3948(16) . ?
C16 O4 1.3683(14) . ?
C17 H17 0.9500 . ?
C18 H18A 0.9800 . ?
C18 H18B 0.9800 . ?
C18 H18C 0.9800 . ?
C18 O4 1.4223(16) . ?
O3 H3A 0.8400 . ?

loop_
_geom_hbond_atom_site_label_D
_geom_hbond_atom_site_label_H
_geom_hbond_atom_site_label_A
_geom_hbond_distance_DH
_geom_hbond_distance_HA
_geom_hbond_distance_DA
_geom_hbond_angle_DHA
_geom_hbond_site_symmetry_A
_geom_hbond_publ_flag
O3 H3A O2 0.84 1.87 2.7050(14) 173.6 2_466 yes

loop_
_geom_torsion_atom_site_label_1
_geom_torsion_atom_site_label_2
_geom_torsion_atom_site_label_3
_geom_torsion_atom_site_label_4
_geom_torsion
_geom_torsion_site_symmetry_1
_geom_torsion_site_symmetry_2
_geom_torsion_site_symmetry_3
_geom_torsion_site_symmetry_4
_geom_torsion_publ_flag
C1 C2 C3 C4 20.85(15) . . . . ?
C1 C2 C3 O2 -98.84(13) . . . . ?
C1 C2 O1 C9 -0.8(2) . . . . ?
C1 C5 C6 C7 -84.00(13) . . . . ?
C1 C5 N9 C8 75.56(13) . . . . ?
C1 C5 N9 C10 -53.45(14) . . . . ?
C2 C1 C5 C4 -19.01(14) . . . . ?
C2 C1 C5 C6 -145.09(12) . . . . ?
C2 C1 C5 N9 100.49(13) . . . . ?
C2 C3 C4 C5 -30.87(11) . . . . ?
C2 C3 C4 C13 -155.06(10) . . . . ?
C2 C3 O2 C11 98.54(11) . . . . ?
C3 C2 O1 C9 -178.42(13) . . . . ?
C3 C4 C5 C1 30.40(12) . . . . ?
C3 C4 C5 C6 154.51(10) . . . . ?
C3 C4 C5 N9 -91.76(11) . . . . ?
C3 C4 C13 C12 46.91(14) . . . . ?
C3 C4 C13 C14 -130.09(12) . . . . ?
C4 C3 O2 C11 -14.78(13) . . . . ?
C4 C5 C6 C7 157.81(11) . . . . ?
C4 C5 N9 C8 -169.70(10) . . . . ?
C4 C5 N9 C10 61.29(13) . . . . ?
C4 C13 C14 C15 178.27(11) . . . . ?
C5 C1 C2 C3 -0.98(16) . . . . ?
C5 C1 C2 O1 -178.63(14) . . . . ?
C5 C4 C13 C12 -69.65(14) . . . . ?
C5 C4 C13 C14 113.34(14) . . . . ?
C5 C6 C7 C8 -18.32(13) . . . . ?
C6 C5 N9 C8 -46.24(12) . . . . ?
C6 C5 N9 C10 -175.24(10) . . . . ?
C6 C7 C8 N9 -9.07(14) . . . . ?
C7 C8 N9 C5 34.82(13) . . . . ?
C7 C8 N9 C10 164.70(11) . . . . ?
C10 C11 C12 C13 75.53(13) . . . . ?
C10 C11 C12 C17 -108.16(13) . . . . ?
C10 C11 O2 C3 -66.42(12) . . . . ?
C11 C10 N9 C5 -59.02(14) . . . . ?
C11 C10 N9 C8 176.21(10) . . . . ?
C11 C12 C13 C4 -2.56(16) . . . . ?
C11 C12 C13 C14 174.59(11) . . . . ?
C11 C12 C17 C16 -175.47(11) . . . . ?
C12 C11 O2 C3 58.68(12) . . . . ?
C12 C13 C14 C15 1.36(18) . . . . ?
C13 C4 C5 C1 151.60(11) . . . . ?
C13 C4 C5 C6 -84.28(13) . . . . ?
C13 C4 C5 N9 29.44(14) . . . . ?
C13 C12 C17 C16 0.65(18) . . . . ?
C13 C14 C15 C16 0.33(18) . . . . ?
C13 C14 C15 O3 179.69(11) . . . . ?
C14 C15 C16 C17 -1.53(18) . . . . ?
C14 C15 C16 O4 -179.48(11) . . . . ?
C15 C16 C17 C12 1.05(18) . . . . ?
C15 C16 O4 C18 -174.51(11) . . . . ?
C17 C12 C13 C4 -179.00(11) . . . . ?
C17 C12 C13 C14 -1.85(18) . . . . ?
C17 C16 O4 C18 7.66(18) . . . . ?
N9 C5 C6 C7 38.48(12) . . . . ?
N9 C10 C11 C12 -34.85(14) . . . . ?
N9 C10 C11 O2 87.58(12) . . . . ?
O1 C2 C3 C4 -161.09(11) . . . . ?
O1 C2 C3 O2 79.22(13) . . . . ?
O2 C3 C4 C5 86.92(11) . . . . ?
O2 C3 C4 C13 -37.27(13) . . . . ?
O2 C11 C12 C13 -49.57(14) . . . . ?
O2 C11 C12 C17 126.74(12) . . . . ?
O3 C15 C16 C17 179.06(11) . . . . ?
O3 C15 C16 O4 1.12(16) . . . . ?
O4 C16 C17 C12 178.78(11) . . . . ?
